data_7709862
loop_
_publ_author_name
'Xin, Shu-Sheng'
'Deng, Yan-Ling'
'Pan, Chun-Yang'

_publ_section_title
;
 The crystal structure and oxygen reduction reaction of Ni(ii)-complex
 templated borate-sulfate and borate
;
_journal_name_full 'Dalton Transactions'
_journal_paper_doi 10.1039/D2DT00213B
_journal_year 2022
_chemical_formula_moiety 'C12 H24 N6 Ni O3, 2(B5 H4 O10)'
_chemical_formula_sum 'C12 H32 B10 N6 Ni O23'
_chemical_formula_weight 795.24
_space_group_crystal_system monoclinic
_space_group_IT_number 14
_space_group_name_Hall '-P 2yn'
_space_group_name_H-M_alt 'P 1 21/n 1'
_atom_sites_solution_hydrogens mixed
_atom_sites_solution_primary dual
_audit_creation_date 2021-05-12
_audit_creation_method
;
Olex2 1.3
(compiled 2020.11.12 svn.r5f609507 for OlexSys, GUI svn.r6272)
;
_audit_update_record
;
2022-02-21 deposited with the CCDC.	2022-03-11 downloaded from the CCDC.
;
_cell_angle_alpha 90
_cell_angle_beta 104.0460(10)
_cell_angle_gamma 90
_cell_formula_units_Z 8
_cell_length_a 17.8428(3)
_cell_length_b 11.2042(2)
_cell_length_c 33.9565(7)
_cell_measurement_reflns_used 9983
_cell_measurement_temperature 150.0
_cell_measurement_theta_max 26.31
_cell_measurement_theta_min 2.17
_cell_volume 6585.4(2)
_computing_cell_refinement 'SAINT v8.37A (Bruker, 2015)'
_computing_data_reduction 'SAINT v8.37A (Bruker, 2015)'
_computing_molecular_graphics 'Olex2 1.3 (Dolomanov et al., 2009)'
_computing_publication_material 'Olex2 1.3 (Dolomanov et al., 2009)'
_computing_structure_refinement 'SHELXL 2018/3 (Sheldrick, 2015)'
_computing_structure_solution 'SHELXT 2018/2 (Sheldrick, 2018)'
_diffrn_ambient_temperature 150.0
_diffrn_measured_fraction_theta_full 0.999
_diffrn_measured_fraction_theta_max 0.999
_diffrn_measurement_device_type 'Bruker APEX-II CCD'
_diffrn_measurement_method '\f and \w scans'
_diffrn_radiation_type MoK\a
_diffrn_radiation_wavelength 0.71073
_diffrn_reflns_av_R_equivalents 0.0481
_diffrn_reflns_av_unetI/netI 0.0260
_diffrn_reflns_Laue_measured_fraction_full 0.999
_diffrn_reflns_Laue_measured_fraction_max 0.999
_diffrn_reflns_limit_h_max 22
_diffrn_reflns_limit_h_min -22
_diffrn_reflns_limit_k_max 14
_diffrn_reflns_limit_k_min -14
_diffrn_reflns_limit_l_max 42
_diffrn_reflns_limit_l_min -42
_diffrn_reflns_number 92669
_diffrn_reflns_point_group_measured_fraction_full 0.999
_diffrn_reflns_point_group_measured_fraction_max 0.999
_diffrn_reflns_theta_full 25.242
_diffrn_reflns_theta_max 26.376
_diffrn_reflns_theta_min 1.920
_diffrn_source_current 30.0
_diffrn_source_power 1.5
_diffrn_source_voltage 50.0
_diffrn_standards_number 0
_exptl_absorpt_coefficient_mu 0.687
_exptl_absorpt_correction_T_max 0.0276
_exptl_absorpt_correction_T_min 0.0112
_exptl_absorpt_correction_type multi-scan
_exptl_absorpt_process_details
;
SADABS-2016/2 (Bruker,2016/2) was used for absorption correction.
wR2(int) was 0.0707 before and 0.0607 after correction.
The Ratio of minimum to maximum transmission is 0.4058.
The \l/2 correction factor is Not present.
;
_exptl_crystal_density_diffrn 1.604
_exptl_crystal_description block
_exptl_crystal_F_000 3264
_exptl_crystal_size_max 0.2
_exptl_crystal_size_mid 0.15
_exptl_crystal_size_min 0.1
_refine_diff_density_max 0.989
_refine_diff_density_min -0.587
_refine_diff_density_rms 0.056
_refine_ls_extinction_method none
_refine_ls_goodness_of_fit_ref 1.023
_refine_ls_hydrogen_treatment constr
_refine_ls_matrix_type full
_refine_ls_number_parameters 961
_refine_ls_number_reflns 13456
_refine_ls_number_restraints 1
_refine_ls_restrained_S_all 1.023
_refine_ls_R_factor_all 0.0542
_refine_ls_R_factor_gt 0.0389
_refine_ls_shift/su_max 0.004
_refine_ls_shift/su_mean 0.000
_refine_ls_structure_factor_coef Fsqd
_refine_ls_weighting_details 'w=1/[\s^2^(Fo^2^)+(0.0521P)^2^+4.4924P] where P=(Fo^2^+2Fc^2^)/3'
_refine_ls_weighting_scheme calc
_refine_ls_wR_factor_gt 0.1001
_refine_ls_wR_factor_ref 0.1106
_reflns_Friedel_coverage 0.000
_reflns_number_gt 10627
_reflns_number_total 13456
_reflns_threshold_expression 'I > 2\s(I)'
_cod_data_source_file d2dt00213b2.cif
_cod_data_source_block mo_1215_3_0m
_cod_database_code 7709862
_shelx_shelxl_version_number 2018/3
_shelx_space_group_comment
;
The symmetry employed for this shelxl refinement is uniquely defined
by the following loop, which should always be used as a source of
symmetry information in preference to the above space-group names.
They are only intended as comments.
;
_shelx_estimated_absorpt_t_max 0.934
_shelx_estimated_absorpt_t_min 0.875
_olex2_refinement_description
;
1. Others
 Fixed Uiso: H00C(0.051) H00I(0.05) H00M(0.047) H00O(0.047) H00P(0.049)
 H00V(0.049) H00X(0.051) H00Y(0.053) H00A(0.052) H00B(0.052) H01A(0.051)
 H01B(0.051) H011(0.051) H012(0.052) H013(0.05) H014(0.054) H015(0.053)
 H016(0.055) H01H(0.053) H01I(0.053) H018(0.057) H019(0.058) H01J(0.054)
 H01K(0.054) H01C(0.058) H01D(0.058) H01L(0.062) H01M(0.062) H01P(0.043)
 H01Q(0.048) H01R(0.042) H01S(0.039) H01T(0.047) H01E(0.065) H01F(0.065)
 H01G(0.065) H01V(0.047) H01W(0.042) H01N(0.067) H01O(0.067) H01U(0.067)
 H01Y(0.05) H01Z(0.051) H020(0.044) H022(0.056) H023(0.055) H024(0.052)
 H02H(0.072) H02I(0.072) H02J(0.072) H02A(0.075) H02B(0.075) H02C(0.075)
 H028(0.053) H029(0.064) H02D(0.057) H02E(0.08) H02F(0.08) H02G(0.08)
 H02Q(0.054) H02V(0.059) H02K(0.09) H02L(0.09) H02M(0.09)
 Fixed X: H00C(0.714342) H00I(0.783573) H00M(1.079093) H00O(-0.075655)
 H00P(0.422327) H00V(0.206642) H00X(0.064571) H00Y(0.575479) H00A(0.761565)
 H00B(0.802164) H01A(0.737785) H01B(0.692729) H011(0.948653) H012(0.42664)
 H013(0.293361) H014(0.578639) H015(0.435391) H016(1.072487) H01H(0.762531)
 H01I(0.805721) H018(0.545774) H019(-0.077451) H01J(0.732899) H01K(0.693045)
 H01C(0.756479) H01D(0.691483) H01L(0.713135) H01M(0.789318) H01P(0.732209)
 H01Q(0.907224) H01R(0.772349) H01S(0.886616) H01T(0.585527) H01E(1.073659)
 H01F(1.083818) H01G(1.02623) H01V(0.585078) H01W(0.615451) H01N(0.429401)
 H01O(0.416671) H01U(0.477877) H01Y(0.730169) H01Z(1.039191) H020(0.612224)
 H022(0.722987) H023(0.912405) H024(0.456052) H02H(0.715302) H02I(0.805904)
 H02J(0.774462) H02A(0.473153) H02B(0.40933) H02C(0.434409) H028(0.454482)
 H029(0.770607) H02D(0.767895) H02E(0.73699) H02F(0.789434) H02G(0.697412)
 H02Q(0.883235) H02V(1.042596) H02K(1.021567) H02L(1.084306) H02M(1.065922)
 Fixed Y: H00C(0.682016) H00I(0.753504) H00M(0.427422) H00O(1.014377)
 H00P(0.482759) H00V(0.689676) H00X(0.704368) H00Y(0.43101) H00A(0.591946)
 H00B(0.490474) H01A(0.640573) H01B(0.539427) H011(0.744375) H012(1.01009)
 H013(0.749636) H014(0.960855) H015(0.705689) H016(0.954548) H01H(0.697241)
 H01I(0.594352) H018(0.741254) H019(0.486841) H01J(0.663091) H01K(0.559616)
 H01C(0.361497) H01D(0.360263) H01L(0.394834) H01M(0.393137) H01P(0.815583)
 H01Q(0.616744) H01R(0.866625) H01S(0.522589) H01T(0.679851) H01E(0.45896)
 H01F(0.599682) H01G(0.525925) H01V(0.656876) H01W(0.57925) H01N(0.513318)
 H01O(0.653662) H01U(0.58391) H01Y(1.067862) H01Z(0.602552) H020(0.49268)
 H022(0.855151) H023(0.708317) H024(0.663962) H02H(1.156156) H02I(1.158958)
 H02J(1.086248) H02A(0.451015) H02B(0.475371) H02C(0.580193) H028(0.627454)
 H029(0.784456) H02D(0.99975) H02E(1.037893) H02F(1.102739) H02G(1.102169)
 H02Q(0.549246) H02V(0.678539) H02K(0.513215) H02L(0.522056) H02M(0.636289)
 Fixed Z: H00C(0.261963) H00I(0.485055) H00M(0.256849) H00O(0.496234)
 H00P(0.497395) H00V(0.249658) H00X(0.363873) H00Y(0.25014) H00A(0.200782)
 H00B(0.196243) H01A(0.054269) H01B(0.050542) H011(0.393966) H012(0.501489)
 H013(0.499354) H014(0.25315) H015(0.384503) H016(0.247889) H01H(0.693415)
 H01I(0.696002) H018(0.354181) H019(0.496941) H01J(0.546364) H01K(0.549656)
 H01C(0.096919) H01D(0.112051) H01L(0.625793) H01M(0.623948) H01P(0.074838)
 H01Q(0.193881) H01R(0.675282) H01S(0.079607) H01T(0.555432) H01E(0.114638)
 H01F(0.109742) H01G(0.074701) H01V(0.063636) H01W(0.669653) H01N(0.639201)
 H01O(0.643462) H01U(0.678063) H01Y(0.575478) H01Z(0.182909) H020(0.169315)
 H022(0.555752) H023(0.683369) H024(0.569276) H02H(0.653259) H02I(0.65547)
 H02J(0.688725) H02A(0.170261) H02B(0.128984) H02C(0.161533) H028(0.075955)
 H029(0.193439) H02D(0.177864) H02E(0.066317) H02F(0.105388) H02G(0.098206)
 H02Q(0.576409) H02V(0.670839) H02K(0.574981) H02L(0.617476) H02M(0.588437)
;
_olex2_submission_special_instructions 'No special instructions were received'

loop_
_space_group_symop_operation_xyz
'x, y, z'
'-x+1/2, y+1/2, -z+1/2'
'-x, -y, -z'
'x-1/2, -y-1/2, z-1/2'

loop_
_atom_site_label
_atom_site_type_symbol
_atom_site_fract_x
_atom_site_fract_y
_atom_site_fract_z
_atom_site_U_iso_or_equiv
_atom_site_adp_type
_atom_site_occupancy
_atom_site_site_symmetry_order
_atom_site_calc_flag
_atom_site_refinement_flags_posn
_atom_site_refinement_flags_adp
_atom_site_refinement_flags_occupancy
_atom_site_disorder_assembly
_atom_site_disorder_group
Ni01 Ni 0.74720(2) 0.56881(3) 0.12556(2) 0.02884(8) Uani 1 1 d . . . . .
Ni02 Ni 0.74941(2) 0.62870(3) 0.62121(2) 0.02926(8) Uani 1 1 d D . . . .
O003 O 0.12489(8) 0.75115(14) 0.49979(4) 0.0287(3) Uani 1 1 d . . . . .
O004 O 0.37467(8) 0.69678(14) 0.24762(4) 0.0291(3) Uani 1 1 d . . . . .
O005 O 0.04637(8) 0.74117(14) 0.43076(5) 0.0301(3) Uani 1 1 d . . . . .
O006 O 0.53174(8) 0.74785(14) 0.42323(4) 0.0295(3) Uani 1 1 d . . . . .
O007 O 0.50125(8) 0.85538(14) 0.47918(5) 0.0291(3) Uani 1 1 d . . . . .
O008 O 0.96411(8) 0.70692(14) 0.32644(4) 0.0297(3) Uani 1 1 d . . . . .
O009 O 0.45480(8) 0.69590(15) 0.31660(5) 0.0304(3) Uani 1 1 d . . . . .
O00A O 1.00164(8) 0.58435(14) 0.27580(5) 0.0292(3) Uani 1 1 d . . . . .
O00B O 0.74872(9) 0.67458(16) 0.24906(5) 0.0342(4) Uani 1 1 d . . . . .
H00C H 0.714342 0.682016 0.261963 0.051 Uiso 1 1 calc R U . . .
O00C O 0.49988(8) 0.63892(14) 0.47787(5) 0.0292(3) Uani 1 1 d . . . . .
O00D O 0.61797(8) 0.74557(14) 0.49059(5) 0.0303(3) Uani 1 1 d . . . . .
O00E O 0.38982(8) 0.74719(14) 0.48569(5) 0.0305(3) Uani 1 1 d . . . . .
O00F O 0.88168(8) 0.68479(15) 0.25870(4) 0.0301(3) Uani 1 1 d . . . . .
O00G O 0.99698(8) 0.79994(14) 0.26915(5) 0.0288(3) Uani 1 1 d . . . . .
O00H O 0.00698(8) 0.64258(13) 0.48508(5) 0.0292(3) Uani 1 1 d . . . . .
O00I O 0.75046(8) 0.75118(16) 0.49890(5) 0.0332(4) Uani 1 1 d . . . . .
H00I H 0.783573 0.753504 0.485055 0.050 Uiso 1 1 calc R U . . .
O00J O -0.10951(8) 0.75135(14) 0.48103(5) 0.0305(3) Uani 1 1 d . . . . .
O00K O 0.66798(8) 0.77327(15) 0.43231(5) 0.0307(3) Uani 1 1 d . . . . .
O00L O 0.00639(8) 0.85783(13) 0.48168(5) 0.0287(3) Uani 1 1 d . . . . .
O00M O 1.11021(8) 0.48492(14) 0.26147(5) 0.0314(3) Uani 1 1 d . . . . .
H00M H 1.079093 0.427422 0.256849 0.047 Uiso 1 1 calc R U . . .
O00N O 1.10988(8) 0.69247(14) 0.26480(5) 0.0308(3) Uani 1 1 d . . . . .
O00O O -0.10707(8) 0.95774(14) 0.48971(5) 0.0314(3) Uani 1 1 d . . . . .
H00O H -0.075655 1.014377 0.496234 0.047 Uiso 1 1 calc R U . . .
O00P O 0.39086(9) 0.53968(14) 0.49201(5) 0.0329(4) Uani 1 1 d . . . . .
H00P H 0.422327 0.482759 0.497395 0.049 Uiso 1 1 calc R U . . .
O00Q O 0.60881(8) 0.69511(14) 0.26535(5) 0.0318(3) Uani 1 1 d . . . . .
O00R O 0.49333(8) 0.80359(14) 0.26364(5) 0.0292(3) Uani 1 1 d . . . . .
O00S O 0.82679(8) 0.71199(15) 0.31553(5) 0.0332(4) Uani 1 1 d . . . . .
O00T O 0.18355(8) 0.72444(15) 0.44420(5) 0.0328(4) Uani 1 1 d . . . . .
O00U O 0.49275(8) 0.58791(14) 0.26330(5) 0.0292(3) Uani 1 1 d . . . . .
O00V O 0.24126(8) 0.69276(16) 0.23677(5) 0.0327(4) Uani 1 1 d . . . . .
H00V H 0.206642 0.689676 0.249658 0.049 Uiso 1 1 calc R U . . .
O00W O 0.31835(8) 0.67404(15) 0.30429(5) 0.0326(4) Uani 1 1 d . . . . .
O00X O 0.11045(9) 0.70389(16) 0.37779(5) 0.0339(4) Uani 1 1 d . . . . .
H00X H 0.064571 0.704368 0.363873 0.051 Uiso 1 1 calc R U . . .
O00Y O 0.60502(9) 0.49039(15) 0.25274(5) 0.0354(4) Uani 1 1 d . . . . .
H00Y H 0.575479 0.431010 0.250140 0.053 Uiso 1 1 calc R U . . .
O00Z O 0.75818(9) 0.52639(15) 0.18670(5) 0.0348(4) Uani 1 1 d . . . . .
H00A H 0.761565 0.591946 0.200782 0.052 Uiso 1 1 d R U . . .
H00B H 0.802164 0.490474 0.196243 0.052 Uiso 1 1 d R U . . .
O010 O 0.73784(9) 0.56743(15) 0.06298(5) 0.0339(4) Uani 1 1 d . . . . .
H01A H 0.737785 0.640573 0.054269 0.051 Uiso 1 1 d R U . . .
H01B H 0.692729 0.539427 0.050542 0.051 Uiso 1 1 d R U . . .
O011 O 0.90250(9) 0.74325(16) 0.38044(5) 0.0340(4) Uani 1 1 d . . . . .
H011 H 0.948653 0.744375 0.393966 0.051 Uiso 1 1 calc R U . . .
O012 O 0.39658(9) 0.95143(14) 0.49927(5) 0.0345(4) Uani 1 1 d . . . . .
H012 H 0.426640 1.010090 0.501489 0.052 Uiso 1 1 calc R U . . .
O013 O 0.25827(9) 0.74996(16) 0.51197(5) 0.0332(4) Uani 1 1 d . . . . .
H013 H 0.293361 0.749636 0.499354 0.050 Uiso 1 1 calc R U . . .
O014 O 0.60900(9) 0.90249(15) 0.25830(6) 0.0360(4) Uani 1 1 d . . . . .
H014 H 0.578639 0.960855 0.253150 0.054 Uiso 1 1 calc R U . . .
O015 O 0.39086(9) 0.68849(16) 0.37080(5) 0.0352(4) Uani 1 1 d . . . . .
H015 H 0.435391 0.705689 0.384503 0.053 Uiso 1 1 calc R U . . .
O016 O 1.10257(9) 0.89588(15) 0.25028(6) 0.0369(4) Uani 1 1 d . . . . .
H016 H 1.072487 0.954548 0.247889 0.055 Uiso 1 1 calc R U . . .
O017 O 0.76088(9) 0.62447(15) 0.68414(5) 0.0356(4) Uani 1 1 d . . . . .
H01H H 0.762531 0.697241 0.693415 0.053 Uiso 1 1 d R U . . .
H01I H 0.805721 0.594352 0.696002 0.053 Uiso 1 1 d R U . . .
O018 O 0.59166(9) 0.75140(17) 0.36735(5) 0.0382(4) Uani 1 1 d . . . . .
H018 H 0.545774 0.741254 0.354181 0.057 Uiso 1 1 calc R U . . .
O019 O -0.10733(9) 0.54592(15) 0.49313(6) 0.0390(4) Uani 1 1 d . . . . .
H019 H -0.077451 0.486841 0.496941 0.058 Uiso 1 1 calc R U . . .
O01A O 0.73699(9) 0.59552(15) 0.55951(5) 0.0361(4) Uani 1 1 d . . . . .
H01J H 0.732899 0.663091 0.546364 0.054 Uiso 1 1 d R U . . .
H01K H 0.693045 0.559616 0.549656 0.054 Uiso 1 1 d R U . . .
O01B O 0.73993(10) 0.38164(15) 0.11814(5) 0.0387(4) Uani 1 1 d . . . . .
H01C H 0.756479 0.361497 0.096919 0.058 Uiso 1 1 d R U . . .
H01D H 0.691483 0.360263 0.112051 0.058 Uiso 1 1 d R U . . .
O01C O 0.75211(10) 0.44145(16) 0.62572(6) 0.0414(4) Uani 1 1 d G . . . .
H01L H 0.713135 0.394834 0.625793 0.062 Uiso 1 1 d DG U . . .
H01M H 0.789318 0.393137 0.623948 0.062 Uiso 1 1 d DG U . . .
N01D N 0.74992(11) 0.75310(18) 0.13185(6) 0.0329(4) Uani 1 1 d . . . . .
N01E N 0.63085(11) 0.62795(17) 0.61513(6) 0.0318(4) Uani 1 1 d . . . . .
N01F N 0.74835(11) 0.81410(18) 0.61686(6) 0.0327(4) Uani 1 1 d . . . . .
N01G N 0.75507(11) 1.00386(18) 0.63470(6) 0.0332(4) Uani 1 1 d . . . . .
N01H N 0.86650(11) 0.56708(17) 0.13348(6) 0.0314(4) Uani 1 1 d . . . . .
N01I N 0.62840(11) 0.57140(17) 0.11884(6) 0.0331(4) Uani 1 1 d . . . . .
N01J N 0.98385(11) 0.55525(18) 0.12379(6) 0.0348(4) Uani 1 1 d . . . . .
N01K N 0.74683(11) 0.94506(18) 0.11797(6) 0.0346(4) Uani 1 1 d . . . . .
N01L N 0.51552(11) 0.61341(19) 0.62743(6) 0.0356(4) Uani 1 1 d . . . . .
N01M N 0.86794(11) 0.62678(18) 0.62730(6) 0.0368(5) Uani 1 1 d . . . . .
N01N N 0.51297(12) 0.54614(19) 0.12951(7) 0.0401(5) Uani 1 1 d . . . . .
N01O N 0.98368(13) 0.6010(2) 0.61780(8) 0.0495(4) Uani 1 1 d . . . . .
C01P C 0.74127(14) 0.8339(2) 0.10292(7) 0.0362(5) Uani 1 1 d . . . . .
H01P H 0.732209 0.815583 0.074838 0.043 Uiso 1 1 calc R U . . .
C01Q C 0.91956(14) 0.5954(2) 0.16912(7) 0.0398(6) Uani 1 1 d . . . . .
H01Q H 0.907224 0.616744 0.193881 0.048 Uiso 1 1 calc R U . . .
C01R C 0.76079(14) 0.8898(2) 0.64755(7) 0.0349(5) Uani 1 1 d . . . . .
H01R H 0.772349 0.866625 0.675282 0.042 Uiso 1 1 calc R U . . .
C01S C 0.90793(13) 0.5442(2) 0.10710(7) 0.0327(5) Uani 1 1 d . . . . .
H01S H 0.886616 0.522589 0.079607 0.039 Uiso 1 1 calc R U . . .
C01T C 0.57539(14) 0.6571(2) 0.58059(7) 0.0395(6) Uani 1 1 d . . . . .
H01T H 0.585527 0.679851 0.555432 0.047 Uiso 1 1 calc R U . . .
C01U C 1.04714(14) 0.5331(3) 0.10408(8) 0.0434(6) Uani 1 1 d . . . . .
H01E H 1.073659 0.458960 0.114638 0.065 Uiso 1 1 calc R U . . .
H01F H 1.083818 0.599682 0.109742 0.065 Uiso 1 1 calc R U . . .
H01G H 1.026230 0.525925 0.074701 0.065 Uiso 1 1 calc R U . . .
C01V C 0.57417(14) 0.6191(2) 0.08667(8) 0.0390(6) Uani 1 1 d . . . . .
H01V H 0.585078 0.656876 0.063636 0.047 Uiso 1 1 calc R U . . .
C01W C 0.59209(13) 0.6025(2) 0.64255(7) 0.0346(5) Uani 1 1 d . . . . .
H01W H 0.615451 0.579250 0.669653 0.042 Uiso 1 1 calc R U . . .
C01X C 0.45482(14) 0.5890(3) 0.64882(8) 0.0444(6) Uani 1 1 d . . . . .
H01N H 0.429401 0.513318 0.639201 0.067 Uiso 1 1 calc R U . . .
H01O H 0.416671 0.653662 0.643462 0.067 Uiso 1 1 calc R U . . .
H01U H 0.477877 0.583910 0.678063 0.067 Uiso 1 1 calc R U . . .
C01Y C 0.73788(16) 1.0012(2) 0.59332(8) 0.0416(6) Uani 1 1 d . . . . .
H01Y H 0.730169 1.067862 0.575478 0.050 Uiso 1 1 calc R U . . .
C01Z C 0.99213(15) 0.5879(3) 0.16335(8) 0.0422(6) Uani 1 1 d . . . . .
H01Z H 1.039191 0.602552 0.182909 0.051 Uiso 1 1 calc R U . . .
C020 C 0.58942(14) 0.5297(2) 0.14408(8) 0.0366(5) Uani 1 1 d . . . . .
H020 H 0.612224 0.492680 0.169315 0.044 Uiso 1 1 calc R U . . .
B021 B 0.18810(14) 0.7410(2) 0.48498(8) 0.0292(5) Uani 1 1 d . . . . .
C022 C 0.73403(17) 0.8843(2) 0.58283(8) 0.0466(7) Uani 1 1 d . . . . .
H022 H 0.722987 0.855151 0.555752 0.056 Uiso 1 1 calc R U . . .
C023 C 0.92300(15) 0.6719(3) 0.66005(8) 0.0459(6) Uani 1 1 d . . . . .
H023 H 0.912405 0.708317 0.683369 0.055 Uiso 1 1 calc R U . . .
C024 C 0.50415(15) 0.6486(3) 0.58789(8) 0.0434(6) Uani 1 1 d . . . . .
H024 H 0.456052 0.663962 0.569276 0.052 Uiso 1 1 calc R U . . .
B025 B 0.31227(14) 0.6866(2) 0.26341(8) 0.0289(5) Uani 1 1 d . . . . .
C026 C 0.76336(17) 1.1100(2) 0.66011(8) 0.0477(7) Uani 1 1 d . . . . .
H02H H 0.715302 1.156156 0.653259 0.072 Uiso 1 1 calc R U . . .
H02I H 0.805904 1.158958 0.655470 0.072 Uiso 1 1 calc R U . . .
H02J H 0.774462 1.086248 0.688725 0.072 Uiso 1 1 calc R U . . .
C027 C 0.45252(15) 0.5102(3) 0.14918(9) 0.0497(7) Uani 1 1 d . . . . .
H02A H 0.473153 0.451015 0.170261 0.075 Uiso 1 1 calc R U . . .
H02B H 0.409330 0.475371 0.128984 0.075 Uiso 1 1 calc R U . . .
H02C H 0.434409 0.580193 0.161533 0.075 Uiso 1 1 calc R U . . .
C028 C 0.50231(15) 0.6033(3) 0.09324(8) 0.0441(6) Uani 1 1 d . . . . .
H028 H 0.454482 0.627454 0.075955 0.053 Uiso 1 1 calc R U . . .
C029 C 0.76220(19) 0.8179(3) 0.16701(8) 0.0534(8) Uani 1 1 d . . . . .
H029 H 0.770607 0.784456 0.193439 0.064 Uiso 1 1 calc R U . . .
B02A B 1.07231(14) 0.5854(2) 0.26811(7) 0.0280(5) Uani 1 1 d . . . . .
C02B C 0.76070(17) 0.9361(2) 0.15883(8) 0.0474(7) Uani 1 1 d . . . . .
H02D H 0.767895 0.999750 0.177864 0.057 Uiso 1 1 calc R U . . .
B02C B 0.81961(14) 0.6917(2) 0.27477(8) 0.0287(5) Uani 1 1 d . . . . .
B02D B -0.06843(14) 0.8576(2) 0.48369(7) 0.0277(5) Uani 1 1 d . . . . .
B02E B 0.45325(14) 0.6961(2) 0.27274(8) 0.0281(5) Uani 1 1 d . . . . .
B02F B 0.67830(14) 0.7582(2) 0.47377(8) 0.0285(5) Uani 1 1 d . . . . .
B02G B 0.96070(14) 0.6936(2) 0.28247(8) 0.0282(5) Uani 1 1 d . . . . .
B02H B 0.04674(14) 0.7483(2) 0.47442(8) 0.0277(5) Uani 1 1 d . . . . .
B02I B 0.42839(14) 0.6399(2) 0.48444(7) 0.0283(5) Uani 1 1 d . . . . .
C02J C 0.74229(18) 1.0561(2) 0.09509(9) 0.0530(7) Uani 1 1 d . . . . .
H02E H 0.736990 1.037893 0.066317 0.080 Uiso 1 1 calc R U . . .
H02F H 0.789434 1.102739 0.105388 0.080 Uiso 1 1 calc R U . . .
H02G H 0.697412 1.102169 0.098206 0.080 Uiso 1 1 calc R U . . .
B02K B 0.53806(14) 0.7469(2) 0.46762(8) 0.0281(5) Uani 1 1 d . . . . .
B02L B 0.56714(14) 0.5885(2) 0.26073(8) 0.0292(5) Uani 1 1 d . . . . .
B02M B 0.43077(14) 0.8541(2) 0.48765(8) 0.0277(5) Uani 1 1 d . . . . .
B02N B -0.06839(14) 0.6439(2) 0.48613(8) 0.0288(5) Uani 1 1 d . . . . .
B02O B 0.39043(15) 0.6863(2) 0.33071(8) 0.0305(5) Uani 1 1 d . . . . .
B02P B 0.59421(15) 0.7577(2) 0.40724(8) 0.0298(5) Uani 1 1 d . . . . .
C02Q C 0.90587(15) 0.5850(2) 0.60189(9) 0.0454(6) Uani 1 1 d . . . . .
H02Q H 0.883235 0.549246 0.576409 0.054 Uiso 1 1 calc R U . . .
B02R B 0.11151(14) 0.7236(2) 0.41756(8) 0.0289(5) Uani 1 1 d . . . . .
B02S B 1.06806(14) 0.7986(2) 0.26171(8) 0.0287(5) Uani 1 1 d . . . . .
B02T B 0.56875(14) 0.8025(2) 0.26315(8) 0.0296(5) Uani 1 1 d . . . . .
B02U B 0.90026(15) 0.7207(2) 0.34082(8) 0.0302(5) Uani 1 1 d . . . . .
C02V C 0.99461(16) 0.6555(3) 0.65346(10) 0.0495(4) Uani 1 1 d . . . . .
H02V H 1.042596 0.678539 0.670839 0.059 Uiso 1 1 calc R U . . .
C02W C 1.04375(17) 0.5652(3) 0.59807(11) 0.0602(8) Uani 1 1 d . . . . .
H02K H 1.021567 0.513215 0.574981 0.090 Uiso 1 1 calc R U . . .
H02L H 1.084306 0.522056 0.617476 0.090 Uiso 1 1 calc R U . . .
H02M H 1.065922 0.636289 0.588437 0.090 Uiso 1 1 calc R U . . .

loop_
_atom_site_aniso_label
_atom_site_aniso_U_11
_atom_site_aniso_U_22
_atom_site_aniso_U_33
_atom_site_aniso_U_23
_atom_site_aniso_U_13
_atom_site_aniso_U_12
Ni01 0.02938(15) 0.02779(16) 0.03002(15) 0.00039(11) 0.00850(12) -0.00022(11)
Ni02 0.02917(15) 0.02823(16) 0.03065(16) -0.00007(12) 0.00778(12) 0.00018(11)
O003 0.0246(7) 0.0350(8) 0.0271(8) -0.0019(6) 0.0073(6) -0.0005(6)
O004 0.0251(8) 0.0342(8) 0.0282(8) 0.0015(6) 0.0068(6) 0.0002(6)
O005 0.0251(8) 0.0362(9) 0.0286(8) -0.0018(7) 0.0057(6) 0.0011(7)
O006 0.0255(8) 0.0348(8) 0.0285(8) -0.0008(6) 0.0068(6) -0.0004(6)
O007 0.0263(8) 0.0279(8) 0.0343(8) -0.0008(6) 0.0100(6) -0.0011(6)
O008 0.0252(8) 0.0360(9) 0.0277(8) -0.0018(7) 0.0062(6) -0.0003(6)
O009 0.0259(8) 0.0371(9) 0.0280(8) -0.0005(7) 0.0058(6) -0.0013(7)
O00A 0.0273(8) 0.0278(8) 0.0345(8) -0.0005(6) 0.0111(6) -0.0005(6)
O00B 0.0246(7) 0.0490(10) 0.0300(8) -0.0027(7) 0.0088(6) -0.0003(7)
O00C 0.0260(8) 0.0288(8) 0.0340(8) 0.0007(6) 0.0095(6) 0.0004(6)
O00D 0.0254(8) 0.0372(9) 0.0292(8) 0.0012(7) 0.0082(6) 0.0000(7)
O00E 0.0246(8) 0.0288(8) 0.0395(9) -0.0011(7) 0.0107(6) -0.0005(6)
O00F 0.0249(8) 0.0382(9) 0.0276(8) -0.0011(7) 0.0070(6) 0.0005(7)
O00G 0.0263(8) 0.0270(8) 0.0348(8) 0.0002(6) 0.0107(6) 0.0012(6)
O00H 0.0255(8) 0.0278(8) 0.0354(8) 0.0000(7) 0.0093(6) 0.0005(6)
O00I 0.0245(8) 0.0444(10) 0.0314(8) 0.0019(7) 0.0082(6) -0.0002(7)
O00J 0.0240(8) 0.0280(8) 0.0405(9) 0.0001(7) 0.0099(6) 0.0009(6)
O00K 0.0257(8) 0.0377(9) 0.0297(8) -0.0009(7) 0.0087(6) -0.0022(7)
O00L 0.0252(8) 0.0278(8) 0.0342(8) -0.0024(6) 0.0092(6) -0.0004(6)
O00M 0.0271(8) 0.0285(8) 0.0394(9) -0.0015(7) 0.0096(7) -0.0003(6)
O00N 0.0237(8) 0.0285(8) 0.0417(9) 0.0021(7) 0.0109(7) 0.0013(6)
O00O 0.0259(8) 0.0279(8) 0.0410(9) -0.0025(7) 0.0089(7) -0.0002(6)
O00P 0.0279(8) 0.0289(8) 0.0431(9) 0.0013(7) 0.0111(7) -0.0010(6)
O00Q 0.0245(8) 0.0293(8) 0.0427(9) -0.0016(7) 0.0104(7) -0.0005(6)
O00R 0.0265(8) 0.0266(8) 0.0355(8) 0.0014(7) 0.0098(6) 0.0013(6)
O00S 0.0254(8) 0.0449(10) 0.0306(8) -0.0027(7) 0.0091(6) -0.0004(7)
O00T 0.0248(8) 0.0437(9) 0.0306(8) -0.0026(7) 0.0085(6) 0.0006(7)
O00U 0.0259(7) 0.0278(8) 0.0351(8) -0.0013(7) 0.0098(6) -0.0002(6)
O00V 0.0244(8) 0.0429(10) 0.0317(8) 0.0014(7) 0.0085(6) -0.0005(7)
O00W 0.0256(8) 0.0415(9) 0.0319(8) 0.0002(7) 0.0096(6) -0.0026(7)
O00X 0.0278(8) 0.0444(10) 0.0297(8) -0.0017(7) 0.0075(6) 0.0024(7)
O00Y 0.0285(8) 0.0291(8) 0.0510(10) -0.0025(8) 0.0145(7) -0.0003(7)
O00Z 0.0353(9) 0.0367(9) 0.0328(8) 0.0015(7) 0.0090(7) 0.0051(7)
O010 0.0340(8) 0.0357(9) 0.0309(8) 0.0022(7) 0.0056(7) -0.0047(7)
O011 0.0273(8) 0.0467(10) 0.0282(8) -0.0023(7) 0.0068(6) 0.0003(7)
O012 0.0317(8) 0.0285(8) 0.0462(10) -0.0029(7) 0.0151(7) -0.0010(7)
O013 0.0252(8) 0.0450(10) 0.0303(8) -0.0035(7) 0.0086(6) 0.0002(7)
O014 0.0274(8) 0.0285(8) 0.0530(10) 0.0003(8) 0.0117(7) -0.0013(7)
O015 0.0295(8) 0.0478(10) 0.0291(8) -0.0014(7) 0.0085(6) -0.0035(8)
O016 0.0303(8) 0.0289(8) 0.0549(11) 0.0054(8) 0.0172(8) 0.0032(7)
O017 0.0359(9) 0.0367(9) 0.0325(8) -0.0015(7) 0.0051(7) 0.0050(7)
O018 0.0284(8) 0.0566(11) 0.0300(8) -0.0029(8) 0.0078(7) -0.0043(8)
O019 0.0287(8) 0.0288(9) 0.0621(11) 0.0049(8) 0.0164(8) 0.0013(7)
O01A 0.0384(9) 0.0360(9) 0.0346(9) -0.0013(7) 0.0103(7) -0.0046(7)
O01B 0.0412(10) 0.0295(9) 0.0531(11) -0.0044(8) 0.0264(8) -0.0028(7)
O01C 0.0399(10) 0.0308(9) 0.0614(12) 0.0019(8) 0.0278(9) 0.0012(7)
N01D 0.0351(11) 0.0311(10) 0.0329(10) 0.0000(8) 0.0086(8) 0.0003(8)
N01E 0.0330(10) 0.0298(10) 0.0330(10) -0.0007(8) 0.0087(8) 0.0010(8)
N01F 0.0359(11) 0.0296(10) 0.0320(10) 0.0003(8) 0.0071(8) 0.0006(8)
N01G 0.0329(10) 0.0300(10) 0.0363(10) -0.0026(8) 0.0079(8) 0.0000(8)
N01H 0.0329(10) 0.0296(10) 0.0321(10) 0.0017(8) 0.0090(8) -0.0020(8)
N01I 0.0326(10) 0.0312(10) 0.0360(10) -0.0031(8) 0.0093(8) 0.0011(8)
N01J 0.0307(10) 0.0371(11) 0.0366(11) -0.0021(9) 0.0083(8) -0.0023(8)
N01K 0.0345(11) 0.0269(10) 0.0418(11) 0.0008(8) 0.0085(9) 0.0004(8)
N01L 0.0312(10) 0.0393(11) 0.0358(11) 0.0007(9) 0.0073(8) 0.0013(9)
N01M 0.0327(10) 0.0347(11) 0.0437(12) 0.0086(9) 0.0105(9) -0.0011(9)
N01N 0.0320(10) 0.0389(11) 0.0513(13) -0.0030(10) 0.0135(9) 0.0002(9)
N01O 0.0345(9) 0.0487(11) 0.0668(12) 0.0133(9) 0.0150(9) 0.0022(8)
C01P 0.0409(13) 0.0340(13) 0.0326(12) 0.0004(10) 0.0066(10) 0.0009(10)
C01Q 0.0377(13) 0.0522(15) 0.0291(12) -0.0010(11) 0.0074(10) -0.0040(12)
C01R 0.0371(13) 0.0331(12) 0.0328(12) 0.0007(10) 0.0053(10) 0.0001(10)
C01S 0.0325(12) 0.0325(12) 0.0329(12) -0.0019(10) 0.0073(9) -0.0041(10)
C01T 0.0377(13) 0.0488(15) 0.0314(12) -0.0002(11) 0.0073(10) 0.0014(11)
C01U 0.0321(13) 0.0515(16) 0.0484(15) -0.0068(12) 0.0133(11) -0.0014(11)
C01V 0.0377(13) 0.0428(14) 0.0359(13) -0.0005(11) 0.0077(10) 0.0046(11)
C01W 0.0331(12) 0.0354(13) 0.0355(12) 0.0016(10) 0.0084(10) 0.0015(10)
C01X 0.0332(13) 0.0530(16) 0.0488(15) 0.0046(13) 0.0136(11) 0.0007(12)
C01Y 0.0543(16) 0.0355(13) 0.0345(13) 0.0059(11) 0.0097(11) 0.0010(12)
C01Z 0.0344(13) 0.0544(16) 0.0360(13) -0.0017(12) 0.0052(10) -0.0051(12)
C020 0.0337(12) 0.0333(13) 0.0433(14) -0.0003(10) 0.0105(10) 0.0020(10)
B021 0.0251(12) 0.0293(13) 0.0337(13) -0.0011(10) 0.0079(10) -0.0002(10)
C022 0.0724(19) 0.0369(14) 0.0292(13) 0.0007(11) 0.0099(12) 0.0036(13)
C023 0.0361(13) 0.0531(16) 0.0458(15) 0.0124(13) 0.0046(11) -0.0044(12)
C024 0.0347(13) 0.0550(16) 0.0385(14) -0.0005(12) 0.0050(11) 0.0035(12)
B025 0.0269(12) 0.0285(12) 0.0320(13) 0.0000(10) 0.0086(10) 0.0003(10)
C026 0.0595(17) 0.0359(14) 0.0466(15) -0.0079(12) 0.0104(13) 0.0003(13)
C027 0.0383(14) 0.0512(17) 0.0637(18) 0.0056(14) 0.0203(13) -0.0022(12)
C028 0.0364(13) 0.0506(16) 0.0431(15) -0.0025(12) 0.0056(11) 0.0062(12)
C029 0.092(2) 0.0361(15) 0.0329(14) 0.0002(11) 0.0159(14) -0.0010(15)
B02A 0.0259(12) 0.0321(13) 0.0247(12) -0.0003(10) 0.0039(9) 0.0002(10)
C02B 0.0694(19) 0.0357(14) 0.0361(14) -0.0052(11) 0.0105(13) 0.0004(13)
B02C 0.0273(12) 0.0284(13) 0.0311(13) 0.0009(10) 0.0086(10) 0.0015(10)
B02D 0.0261(12) 0.0306(13) 0.0260(12) -0.0002(10) 0.0057(9) -0.0001(10)
B02E 0.0254(12) 0.0303(13) 0.0288(12) 0.0001(10) 0.0071(10) -0.0006(10)
B02F 0.0277(12) 0.0259(12) 0.0328(13) -0.0019(10) 0.0092(10) -0.0001(10)
B02G 0.0250(12) 0.0298(13) 0.0307(13) -0.0013(10) 0.0087(10) -0.0006(10)
B02H 0.0242(12) 0.0299(13) 0.0293(12) -0.0006(10) 0.0071(9) 0.0014(10)
B02I 0.0263(12) 0.0318(13) 0.0267(12) -0.0010(10) 0.0065(9) -0.0006(10)
C02J 0.0652(19) 0.0353(14) 0.0576(18) 0.0113(13) 0.0130(15) 0.0001(13)
B02K 0.0271(12) 0.0303(13) 0.0281(12) -0.0018(10) 0.0093(10) -0.0007(10)
B02L 0.0262(12) 0.0327(13) 0.0290(12) 0.0014(10) 0.0071(10) -0.0003(10)
B02M 0.0253(12) 0.0304(13) 0.0276(12) 0.0008(10) 0.0067(9) 0.0010(10)
B02N 0.0262(12) 0.0292(13) 0.0312(13) -0.0007(10) 0.0075(10) 0.0003(10)
B02O 0.0317(13) 0.0287(13) 0.0318(13) 0.0011(10) 0.0094(10) 0.0010(10)
B02P 0.0288(12) 0.0300(13) 0.0313(13) -0.0015(10) 0.0085(10) -0.0011(10)
C02Q 0.0363(13) 0.0401(14) 0.0621(17) 0.0080(13) 0.0162(12) 0.0032(11)
B02R 0.0285(12) 0.0277(12) 0.0314(13) 0.0005(10) 0.0089(10) 0.0010(10)
B02S 0.0249(12) 0.0312(13) 0.0301(12) 0.0008(10) 0.0073(10) 0.0006(10)
B02T 0.0267(12) 0.0313(13) 0.0312(13) 0.0000(10) 0.0079(10) 0.0000(10)
B02U 0.0315(13) 0.0295(13) 0.0304(13) 0.0009(10) 0.0090(10) 0.0006(10)
C02V 0.0345(9) 0.0487(11) 0.0668(12) 0.0133(9) 0.0150(9) 0.0022(8)
C02W 0.0488(17) 0.063(2) 0.073(2) -0.0048(17) 0.0230(16) 0.0041(15)

loop_
_atom_type_symbol
_atom_type_description
_atom_type_scat_dispersion_real
_atom_type_scat_dispersion_imag
_atom_type_scat_source
C C 0.0033 0.0016 'International Tables Vol C Tables 4.2.6.8 and 6.1.1.4'
H H 0.0000 0.0000 'International Tables Vol C Tables 4.2.6.8 and 6.1.1.4'
B B 0.0013 0.0007 'International Tables Vol C Tables 4.2.6.8 and 6.1.1.4'
N N 0.0061 0.0033 'International Tables Vol C Tables 4.2.6.8 and 6.1.1.4'
Ni Ni 0.3393 1.1124 'International Tables Vol C Tables 4.2.6.8 and 6.1.1.4'
O O 0.0106 0.0060 'International Tables Vol C Tables 4.2.6.8 and 6.1.1.4'

loop_
_geom_angle_atom_site_label_1
_geom_angle_atom_site_label_2
_geom_angle_atom_site_label_3
_geom_angle
_geom_angle_site_symmetry_1
_geom_angle_site_symmetry_3
_geom_angle_publ_flag
O00Z Ni01 O01B 83.17(7) . . ?
O010 Ni01 O00Z 166.42(7) . . ?
O010 Ni01 O01B 83.34(7) . . ?
N01D Ni01 O00Z 97.46(7) . . ?
N01D Ni01 O010 96.08(7) . . ?
N01D Ni01 O01B 177.84(7) . . ?
N01D Ni01 N01H 89.90(8) . . ?
N01D Ni01 N01I 89.72(8) . . ?
N01H Ni01 O00Z 91.33(7) . . ?
N01H Ni01 O010 87.59(7) . . ?
N01H Ni01 O01B 92.15(7) . . ?
N01I Ni01 O00Z 87.68(7) . . ?
N01I Ni01 O010 93.49(7) . . ?
N01I Ni01 O01B 88.24(7) . . ?
N01I Ni01 N01H 178.89(8) . . ?
O017 Ni02 O01C 84.75(7) . . ?
O01A Ni02 O017 168.43(7) . . ?
O01A Ni02 O01C 83.70(7) . . ?
N01E Ni02 O017 86.92(7) . . ?
N01E Ni02 O01A 92.42(7) . . ?
N01E Ni02 O01C 90.46(7) . . ?
N01E Ni02 N01F 90.32(8) . . ?
N01F Ni02 O017 95.26(7) . . ?
N01F Ni02 O01A 96.30(7) . . ?
N01F Ni02 O01C 179.23(7) . . ?
N01M Ni02 O017 93.05(7) . . ?
N01M Ni02 O01A 87.45(8) . . ?
N01M Ni02 O01C 88.72(7) . . ?
N01M Ni02 N01E 179.17(8) . . ?
N01M Ni02 N01F 90.51(8) . . ?
B021 O003 B02H 123.22(18) . . ?
B025 O004 B02E 122.44(18) . . ?
B02R O005 B02H 122.78(18) . . ?
B02P O006 B02K 122.65(18) . . ?
B02M O007 B02K 122.80(18) . . ?
B02U O008 B02G 122.76(18) . . ?
B02O O009 B02E 123.08(18) . . ?
B02A O00A B02G 123.02(18) . . ?
B02C O00B H00C 109.5 . . ?
B02I O00C B02K 122.95(18) . . ?
B02F O00D B02K 123.74(18) . . ?
B02I O00E B02M 119.06(18) . . ?
B02C O00F B02G 123.64(18) . . ?
B02S O00G B02G 123.25(18) . . ?
B02N O00H B02H 122.64(18) . . ?
B02F O00I H00I 109.5 . . ?
B02D O00J B02N 118.48(18) . . ?
B02F O00K B02P 118.58(18) . . ?
B02D O00L B02H 122.34(18) . . ?
B02A O00M H00M 109.5 . . ?
B02A O00N B02S 118.78(18) . . ?
B02D O00O H00O 109.5 . . ?
B02I O00P H00P 109.5 . . ?
B02T O00Q B02L 118.76(18) . . ?
B02T O00R B02E 122.13(18) . . ?
B02C O00S B02U 118.54(18) . . ?
B021 O00T B02R 118.48(18) . . ?
B02L O00U B02E 122.58(18) . . ?
B025 O00V H00V 109.5 . . ?
B025 O00W B02O 118.54(19) . . ?
B02R O00X H00X 109.5 . . ?
B02L O00Y H00Y 109.5 . . ?
Ni01 O00Z H00A 109.3 . . ?
Ni01 O00Z H00B 109.4 . . ?
H00A O00Z H00B 104.4 . . ?
Ni01 O010 H01A 109.4 . . ?
Ni01 O010 H01B 109.4 . . ?
H01A O010 H01B 104.4 . . ?
B02U O011 H011 109.5 . . ?
B02M O012 H012 109.5 . . ?
B021 O013 H013 109.5 . . ?
B02T O014 H014 109.5 . . ?
B02O O015 H015 109.5 . . ?
B02S O016 H016 109.5 . . ?
Ni02 O017 H01H 109.5 . . ?
Ni02 O017 H01I 109.3 . . ?
H01H O017 H01I 104.4 . . ?
B02P O018 H018 109.5 . . ?
B02N O019 H019 109.5 . . ?
Ni02 O01A H01J 109.5 . . ?
Ni02 O01A H01K 109.5 . . ?
H01J O01A H01K 104.3 . . ?
Ni01 O01B H01C 109.4 . . ?
Ni01 O01B H01D 109.2 . . ?
H01C O01B H01D 104.3 . . ?
Ni02 O01C H01L 126.5 . . ?
Ni02 O01C H01M 128.3 . . ?
H01L O01C H01M 104.5 . . ?
C01P N01D Ni01 127.69(17) . . ?
C01P N01D C029 104.6(2) . . ?
C029 N01D Ni01 127.73(17) . . ?
C01T N01E Ni02 126.01(16) . . ?
C01W N01E Ni02 128.85(16) . . ?
C01W N01E C01T 105.1(2) . . ?
C01R N01F Ni02 126.02(16) . . ?
C01R N01F C022 105.0(2) . . ?
C022 N01F Ni02 128.99(17) . . ?
C01R N01G C01Y 107.1(2) . . ?
C01R N01G C026 126.5(2) . . ?
C01Y N01G C026 126.4(2) . . ?
C01Q N01H Ni01 125.01(16) . . ?
C01S N01H Ni01 129.75(16) . . ?
C01S N01H C01Q 105.20(19) . . ?
C01V N01I Ni01 126.42(17) . . ?
C020 N01I Ni01 127.68(17) . . ?
C020 N01I C01V 105.9(2) . . ?
C01S N01J C01U 127.0(2) . . ?
C01S N01J C01Z 107.3(2) . . ?
C01Z N01J C01U 125.7(2) . . ?
C01P N01K C02B 107.5(2) . . ?
C01P N01K C02J 126.9(2) . . ?
C02B N01K C02J 125.6(2) . . ?
C01W N01L C01X 126.7(2) . . ?
C01W N01L C024 107.2(2) . . ?
C024 N01L C01X 126.0(2) . . ?
C023 N01M Ni02 125.62(18) . . ?
C02Q N01M Ni02 128.11(19) . . ?
C02Q N01M C023 106.3(2) . . ?
C020 N01N C027 126.2(2) . . ?
C020 N01N C028 107.7(2) . . ?
C028 N01N C027 126.1(2) . . ?
C02Q N01O C02W 124.9(3) . . ?
C02V N01O C02Q 109.2(2) . . ?
C02V N01O C02W 125.9(3) . . ?
N01D C01P N01K 111.7(2) . . ?
N01D C01P H01P 124.2 . . ?
N01K C01P H01P 124.2 . . ?
N01H C01Q H01Q 125.2 . . ?
C01Z C01Q N01H 109.5(2) . . ?
C01Z C01Q H01Q 125.2 . . ?
N01F C01R N01G 111.7(2) . . ?
N01F C01R H01R 124.2 . . ?
N01G C01R H01R 124.2 . . ?
N01H C01S N01J 111.8(2) . . ?
N01H C01S H01S 124.1 . . ?
N01J C01S H01S 124.1 . . ?
N01E C01T H01T 125.1 . . ?
C024 C01T N01E 109.8(2) . . ?
C024 C01T H01T 125.1 . . ?
N01J C01U H01E 109.5 . . ?
N01J C01U H01F 109.5 . . ?
N01J C01U H01G 109.5 . . ?
H01E C01U H01F 109.5 . . ?
H01E C01U H01G 109.5 . . ?
H01F C01U H01G 109.5 . . ?
N01I C01V H01V 125.5 . . ?
C028 C01V N01I 109.1(2) . . ?
C028 C01V H01V 125.5 . . ?
N01E C01W N01L 111.7(2) . . ?
N01E C01W H01W 124.2 . . ?
N01L C01W H01W 124.2 . . ?
N01L C01X H01N 109.5 . . ?
N01L C01X H01O 109.5 . . ?
N01L C01X H01U 109.5 . . ?
H01N C01X H01O 109.5 . . ?
H01N C01X H01U 109.5 . . ?
H01O C01X H01U 109.5 . . ?
N01G C01Y H01Y 127.0 . . ?
C022 C01Y N01G 106.0(2) . . ?
C022 C01Y H01Y 127.0 . . ?
N01J C01Z H01Z 126.9 . . ?
C01Q C01Z N01J 106.2(2) . . ?
C01Q C01Z H01Z 126.9 . . ?
N01I C020 N01N 111.2(2) . . ?
N01I C020 H020 124.4 . . ?
N01N C020 H020 124.4 . . ?
O003 B021 O00T 122.4(2) . . ?
O003 B021 O013 117.3(2) . . ?
O013 B021 O00T 120.3(2) . . ?
N01F C022 H022 124.9 . . ?
C01Y C022 N01F 110.2(2) . . ?
C01Y C022 H022 124.9 . . ?
N01M C023 H023 125.4 . . ?
C02V C023 N01M 109.2(3) . . ?
C02V C023 H023 125.4 . . ?
N01L C024 H024 126.9 . . ?
C01T C024 N01L 106.1(2) . . ?
C01T C024 H024 126.9 . . ?
O004 B025 O00V 116.9(2) . . ?
O004 B025 O00W 122.6(2) . . ?
O00V B025 O00W 120.5(2) . . ?
N01G C026 H02H 109.5 . . ?
N01G C026 H02I 109.5 . . ?
N01G C026 H02J 109.5 . . ?
H02H C026 H02I 109.5 . . ?
H02H C026 H02J 109.5 . . ?
H02I C026 H02J 109.5 . . ?
N01N C027 H02A 109.5 . . ?
N01N C027 H02B 109.5 . . ?
N01N C027 H02C 109.5 . . ?
H02A C027 H02B 109.5 . . ?
H02A C027 H02C 109.5 . . ?
H02B C027 H02C 109.5 . . ?
N01N C028 C01V 106.2(2) . . ?
N01N C028 H028 126.9 . . ?
C01V C028 H028 126.9 . . ?
N01D C029 H029 124.8 . . ?
C02B C029 N01D 110.4(2) . . ?
C02B C029 H029 124.8 . . ?
O00A B02A O00M 123.4(2) . . ?
O00A B02A O00N 121.0(2) . . ?
O00M B02A O00N 115.6(2) . . ?
N01K C02B H02D 127.1 . . ?
C029 C02B N01K 105.8(2) . . ?
C029 C02B H02D 127.1 . . ?
O00B B02C O00S 120.8(2) . . ?
O00F B02C O00B 117.2(2) . . ?
O00F B02C O00S 122.0(2) . . ?
O00L B02D O00J 120.6(2) . . ?
O00L B02D O00O 123.3(2) . . ?
O00O B02D O00J 116.0(2) . . ?
O004 B02E O009 111.68(18) . . ?
O004 B02E O00R 108.74(18) . . ?
O004 B02E O00U 108.68(18) . . ?
O00R B02E O009 108.70(18) . . ?
O00R B02E O00U 110.16(18) . . ?
O00U B02E O009 108.87(18) . . ?
O00D B02F O00I 117.4(2) . . ?
O00D B02F O00K 121.5(2) . . ?
O00I B02F O00K 121.1(2) . . ?
O00A B02G O008 109.71(18) . . ?
O00A B02G O00G 110.67(17) . . ?
O00F B02G O008 111.31(18) . . ?
O00F B02G O00A 108.08(18) . . ?
O00F B02G O00G 108.89(18) . . ?
O00G B02G O008 108.19(18) . . ?
O003 B02H O005 111.43(18) . . ?
O003 B02H O00H 108.85(18) . . ?
O003 B02H O00L 108.69(18) . . ?
O00H B02H O005 108.51(18) . . ?
O00H B02H O00L 110.19(17) . . ?
O00L B02H O005 109.16(18) . . ?
O00C B02I O00E 120.5(2) . . ?
O00C B02I O00P 123.5(2) . . ?
O00P B02I O00E 115.9(2) . . ?
N01K C02J H02E 109.5 . . ?
N01K C02J H02F 109.5 . . ?
N01K C02J H02G 109.5 . . ?
H02E C02J H02F 109.5 . . ?
H02E C02J H02G 109.5 . . ?
H02F C02J H02G 109.5 . . ?
O007 B02K O006 109.52(18) . . ?
O00C B02K O006 108.73(18) . . ?
O00C B02K O007 110.62(17) . . ?
O00D B02K O006 111.64(18) . . ?
O00D B02K O007 107.91(18) . . ?
O00D B02K O00C 108.42(19) . . ?
O00U B02L O00Q 120.1(2) . . ?
O00U B02L O00Y 123.8(2) . . ?
O00Y B02L O00Q 116.1(2) . . ?
O007 B02M O00E 120.0(2) . . ?
O012 B02M O007 124.0(2) . . ?
O012 B02M O00E 115.9(2) . . ?
O00H B02N O00J 120.1(2) . . ?
O019 B02N O00H 123.5(2) . . ?
O019 B02N O00J 116.4(2) . . ?
O009 B02O O00W 120.9(2) . . ?
O009 B02O O015 123.7(2) . . ?
O015 B02O O00W 115.4(2) . . ?
O006 B02P O00K 120.7(2) . . ?
O018 B02P O006 124.6(2) . . ?
O018 B02P O00K 114.7(2) . . ?
N01M C02Q N01O 109.3(3) . . ?
N01M C02Q H02Q 125.4 . . ?
N01O C02Q H02Q 125.4 . . ?
O005 B02R O00T 121.2(2) . . ?
O005 B02R O00X 122.9(2) . . ?
O00X B02R O00T 115.9(2) . . ?
O00G B02S O00N 120.3(2) . . ?
O00G B02S O016 123.8(2) . . ?
O016 B02S O00N 115.8(2) . . ?
O00R B02T O00Q 120.5(2) . . ?
O00R B02T O014 123.4(2) . . ?
O014 B02T O00Q 116.0(2) . . ?
O008 B02U O00S 121.4(2) . . ?
O008 B02U O011 123.6(2) . . ?
O011 B02U O00S 115.0(2) . . ?
N01O C02V C023 106.0(3) . . ?
N01O C02V H02V 127.0 . . ?
C023 C02V H02V 127.0 . . ?
N01O C02W H02K 109.5 . . ?
N01O C02W H02L 109.5 . . ?
N01O C02W H02M 109.5 . . ?
H02K C02W H02L 109.5 . . ?
H02K C02W H02M 109.5 . . ?
H02L C02W H02M 109.5 . . ?

loop_
_geom_bond_atom_site_label_1
_geom_bond_atom_site_label_2
_geom_bond_distance
_geom_bond_site_symmetry_2
_geom_bond_publ_flag
Ni01 O00Z 2.0921(16) . ?
Ni01 O010 2.0909(16) . ?
Ni01 O01B 2.1123(17) . ?
Ni01 N01D 2.075(2) . ?
Ni01 N01H 2.0800(19) . ?
Ni01 N01I 2.0764(19) . ?
Ni02 O017 2.0973(16) . ?
Ni02 O01A 2.0858(16) . ?
Ni02 O01C 2.1032(18) . ?
Ni02 N01E 2.0750(19) . ?
Ni02 N01F 2.082(2) . ?
Ni02 N01M 2.075(2) . ?
O003 B021 1.347(3) . ?
O003 B02H 1.451(3) . ?
O004 B025 1.353(3) . ?
O004 B02E 1.454(3) . ?
O005 B02H 1.483(3) . ?
O005 B02R 1.358(3) . ?
O006 B02K 1.484(3) . ?
O006 B02P 1.358(3) . ?
O007 B02K 1.480(3) . ?
O007 B02M 1.356(3) . ?
O008 B02G 1.487(3) . ?
O008 B02U 1.353(3) . ?
O009 B02E 1.483(3) . ?
O009 B02O 1.352(3) . ?
O00A B02A 1.349(3) . ?
O00A B02G 1.471(3) . ?
O00B H00C 0.8400 . ?
O00B B02C 1.365(3) . ?
O00C B02I 1.347(3) . ?
O00C B02K 1.471(3) . ?
O00D B02F 1.343(3) . ?
O00D B02K 1.450(3) . ?
O00E B02I 1.391(3) . ?
O00E B02M 1.396(3) . ?
O00F B02C 1.350(3) . ?
O00F B02G 1.448(3) . ?
O00G B02G 1.478(3) . ?
O00G B02S 1.352(3) . ?
O00H B02H 1.470(3) . ?
O00H B02N 1.354(3) . ?
O00I H00I 0.8400 . ?
O00I B02F 1.363(3) . ?
O00J B02D 1.389(3) . ?
O00J B02N 1.399(3) . ?
O00K B02F 1.385(3) . ?
O00K B02P 1.394(3) . ?
O00L B02D 1.353(3) . ?
O00L B02H 1.474(3) . ?
O00M H00M 0.8400 . ?
O00M B02A 1.360(3) . ?
O00N B02A 1.392(3) . ?
O00N B02S 1.394(3) . ?
O00O H00O 0.8400 . ?
O00O B02D 1.358(3) . ?
O00P H00P 0.8400 . ?
O00P B02I 1.364(3) . ?
O00Q B02L 1.396(3) . ?
O00Q B02T 1.392(3) . ?
O00R B02E 1.471(3) . ?
O00R B02T 1.350(3) . ?
O00S B02C 1.378(3) . ?
O00S B02U 1.385(3) . ?
O00T B021 1.380(3) . ?
O00T B02R 1.381(3) . ?
O00U B02E 1.476(3) . ?
O00U B02L 1.351(3) . ?
O00V H00V 0.8400 . ?
O00V B025 1.368(3) . ?
O00W B025 1.373(3) . ?
O00W B02O 1.385(3) . ?
O00X H00X 0.8400 . ?
O00X B02R 1.364(3) . ?
O00Y H00Y 0.8400 . ?
O00Y B02L 1.352(3) . ?
O00Z H00A 0.8705 . ?
O00Z H00B 0.8714 . ?
O010 H01A 0.8712 . ?
O010 H01B 0.8717 . ?
O011 H011 0.8400 . ?
O011 B02U 1.360(3) . ?
O012 H012 0.8400 . ?
O012 B02M 1.354(3) . ?
O013 H013 0.8400 . ?
O013 B021 1.364(3) . ?
O014 H014 0.8400 . ?
O014 B02T 1.362(3) . ?
O015 H015 0.8400 . ?
O015 B02O 1.360(3) . ?
O016 H016 0.8400 . ?
O016 B02S 1.354(3) . ?
O017 H01H 0.8719 . ?
O017 H01I 0.8717 . ?
O018 H018 0.8400 . ?
O018 B02P 1.346(3) . ?
O019 H019 0.8400 . ?
O019 B02N 1.351(3) . ?
O01A H01J 0.8730 . ?
O01A H01K 0.8725 . ?
O01B H01C 0.8723 . ?
O01B H01D 0.8722 . ?
O01C H01L 0.8702 . ?
O01C H01M 0.8700 . ?
N01D C01P 1.317(3) . ?
N01D C029 1.369(3) . ?
N01E C01T 1.378(3) . ?
N01E C01W 1.319(3) . ?
N01F C01R 1.320(3) . ?
N01F C022 1.370(3) . ?
N01G C01R 1.346(3) . ?
N01G C01Y 1.364(3) . ?
N01G C026 1.455(3) . ?
N01H C01Q 1.380(3) . ?
N01H C01S 1.317(3) . ?
N01I C01V 1.379(3) . ?
N01I C020 1.314(3) . ?
N01J C01S 1.341(3) . ?
N01J C01U 1.467(3) . ?
N01J C01Z 1.365(3) . ?
N01K C01P 1.341(3) . ?
N01K C02B 1.353(3) . ?
N01K C02J 1.458(3) . ?
N01L C01W 1.343(3) . ?
N01L C01X 1.469(3) . ?
N01L C024 1.366(3) . ?
N01M C023 1.388(3) . ?
N01M C02Q 1.306(3) . ?
N01N C020 1.346(3) . ?
N01N C027 1.456(3) . ?
N01N C028 1.360(3) . ?
N01O C02Q 1.374(3) . ?
N01O C02V 1.328(4) . ?
N01O C02W 1.451(4) . ?
C01P H01P 0.9500 . ?
C01Q H01Q 0.9500 . ?
C01Q C01Z 1.358(3) . ?
C01R H01R 0.9500 . ?
C01S H01S 0.9500 . ?
C01T H01T 0.9500 . ?
C01T C024 1.356(4) . ?
C01U H01E 0.9800 . ?
C01U H01F 0.9800 . ?
C01U H01G 0.9800 . ?
C01V H01V 0.9500 . ?
C01V C028 1.365(4) . ?
C01W H01W 0.9500 . ?
C01X H01N 0.9800 . ?
C01X H01O 0.9800 . ?
C01X H01U 0.9800 . ?
C01Y H01Y 0.9500 . ?
C01Y C022 1.356(4) . ?
C01Z H01Z 0.9500 . ?
C020 H020 0.9500 . ?
C022 H022 0.9500 . ?
C023 H023 0.9500 . ?
C023 C02V 1.362(4) . ?
C024 H024 0.9500 . ?
C026 H02H 0.9800 . ?
C026 H02I 0.9800 . ?
C026 H02J 0.9800 . ?
C027 H02A 0.9800 . ?
C027 H02B 0.9800 . ?
C027 H02C 0.9800 . ?
C028 H028 0.9500 . ?
C029 H029 0.9500 . ?
C029 C02B 1.353(4) . ?
C02B H02D 0.9500 . ?
C02J H02E 0.9800 . ?
C02J H02F 0.9800 . ?
C02J H02G 0.9800 . ?
C02Q H02Q 0.9500 . ?
C02V H02V 0.9500 . ?
C02W H02K 0.9800 . ?
C02W H02L 0.9800 . ?
C02W H02M 0.9800 . ?

loop_
_geom_torsion_atom_site_label_1
_geom_torsion_atom_site_label_2
_geom_torsion_atom_site_label_3
_geom_torsion_atom_site_label_4
_geom_torsion
_geom_torsion_site_symmetry_1
_geom_torsion_site_symmetry_2
_geom_torsion_site_symmetry_3
_geom_torsion_site_symmetry_4
_geom_torsion_publ_flag
Ni01 N01D C01P N01K -179.66(15) . . . . ?
Ni01 N01D C029 C02B 179.2(2) . . . . ?
Ni01 N01H C01Q C01Z -178.46(18) . . . . ?
Ni01 N01H C01S N01J 178.39(15) . . . . ?
Ni01 N01I C01V C028 179.85(17) . . . . ?
Ni01 N01I C020 N01N -179.51(16) . . . . ?
Ni02 N01E C01T C024 -178.98(18) . . . . ?
Ni02 N01E C01W N01L 179.10(16) . . . . ?
Ni02 N01F C01R N01G -179.16(15) . . . . ?
Ni02 N01F C022 C01Y 179.06(18) . . . . ?
Ni02 N01M C023 C02V -179.72(18) . . . . ?
Ni02 N01M C02Q N01O -179.68(17) . . . . ?
N01D C029 C02B N01K 0.3(4) . . . . ?
N01E C01T C024 N01L -0.1(3) . . . . ?
N01G C01Y C022 N01F 0.1(3) . . . . ?
N01H C01Q C01Z N01J 0.2(3) . . . . ?
N01I C01V C028 N01N 0.1(3) . . . . ?
N01M C023 C02V N01O -0.5(3) . . . . ?
C01P N01D C029 C02B 0.1(3) . . . . ?
C01P N01K C02B C029 -0.6(3) . . . . ?
C01Q N01H C01S N01J 0.5(3) . . . . ?
C01R N01F C022 C01Y -0.1(3) . . . . ?
C01R N01G C01Y C022 -0.1(3) . . . . ?
C01S N01H C01Q C01Z -0.4(3) . . . . ?
C01S N01J C01Z C01Q 0.1(3) . . . . ?
C01T N01E C01W N01L 0.2(3) . . . . ?
C01U N01J C01S N01H 177.9(2) . . . . ?
C01U N01J C01Z C01Q -178.2(2) . . . . ?
C01V N01I C020 N01N 1.1(3) . . . . ?
C01W N01E C01T C024 0.0(3) . . . . ?
C01W N01L C024 C01T 0.2(3) . . . . ?
C01X N01L C01W N01E 178.2(2) . . . . ?
C01X N01L C024 C01T -178.2(2) . . . . ?
C01Y N01G C01R N01F 0.1(3) . . . . ?
C01Z N01J C01S N01H -0.4(3) . . . . ?
C020 N01I C01V C028 -0.7(3) . . . . ?
C020 N01N C028 C01V 0.5(3) . . . . ?
B021 O003 B02H O005 -3.8(3) . . . . ?
B021 O003 B02H O00H 115.8(2) . . . . ?
B021 O003 B02H O00L -124.1(2) . . . . ?
B021 O00T B02R O005 1.4(3) . . . . ?
B021 O00T B02R O00X -178.4(2) . . . . ?
C022 N01F C01R N01G 0.0(3) . . . . ?
C023 N01M C02Q N01O 0.7(3) . . . . ?
C024 N01L C01W N01E -0.3(3) . . . . ?
B025 O004 B02E O009 -5.9(3) . . . . ?
B025 O004 B02E O00R -125.9(2) . . . . ?
B025 O004 B02E O00U 114.2(2) . . . . ?
B025 O00W B02O O009 -7.9(3) . . . . ?
B025 O00W B02O O015 171.7(2) . . . . ?
C026 N01G C01R N01F 178.4(2) . . . . ?
C026 N01G C01Y C022 -178.4(3) . . . . ?
C027 N01N C020 N01I 179.5(2) . . . . ?
C027 N01N C028 C01V -180.0(2) . . . . ?
C028 N01N C020 N01I -1.0(3) . . . . ?
C029 N01D C01P N01K -0.5(3) . . . . ?
B02A O00A B02G O008 -104.5(2) . . . . ?
B02A O00A B02G O00F 134.0(2) . . . . ?
B02A O00A B02G O00G 14.8(3) . . . . ?
B02A O00N B02S O00G 11.8(3) . . . . ?
B02A O00N B02S O016 -166.9(2) . . . . ?
C02B N01K C01P N01D 0.7(3) . . . . ?
B02C O00F B02G O008 1.9(3) . . . . ?
B02C O00F B02G O00A 122.4(2) . . . . ?
B02C O00F B02G O00G -117.3(2) . . . . ?
B02C O00S B02U O008 -1.6(3) . . . . ?
B02C O00S B02U O011 178.7(2) . . . . ?
B02D O00J B02N O00H -13.6(3) . . . . ?
B02D O00J B02N O019 164.5(2) . . . . ?
B02D O00L B02H O003 -140.4(2) . . . . ?
B02D O00L B02H O005 97.9(2) . . . . ?
B02D O00L B02H O00H -21.2(3) . . . . ?
B02E O004 B025 O00V 177.7(2) . . . . ?
B02E O004 B025 O00W -0.5(3) . . . . ?
B02E O009 B02O O00W 1.0(3) . . . . ?
B02E O009 B02O O015 -178.6(2) . . . . ?
B02E O00R B02T O00Q 9.6(3) . . . . ?
B02E O00R B02T O014 -174.1(2) . . . . ?
B02E O00U B02L O00Q -2.8(3) . . . . ?
B02E O00U B02L O00Y 179.0(2) . . . . ?
B02F O00D B02K O006 7.4(3) . . . . ?
B02F O00D B02K O007 -113.0(2) . . . . ?
B02F O00D B02K O00C 127.2(2) . . . . ?
B02F O00K B02P O006 10.9(3) . . . . ?
B02F O00K B02P O018 -167.9(2) . . . . ?
B02G O008 B02U O00S 6.2(3) . . . . ?
B02G O008 B02U O011 -174.1(2) . . . . ?
B02G O00A B02A O00M -179.3(2) . . . . ?
B02G O00A B02A O00N -2.0(3) . . . . ?
B02G O00F B02C O00B -176.1(2) . . . . ?
B02G O00F B02C O00S 2.3(3) . . . . ?
B02G O00G B02S O00N 2.7(3) . . . . ?
B02G O00G B02S O016 -178.6(2) . . . . ?
B02H O003 B021 O00T -1.4(4) . . . . ?
B02H O003 B021 O013 177.4(2) . . . . ?
B02H O005 B02R O00T -7.2(3) . . . . ?
B02H O005 B02R O00X 172.5(2) . . . . ?
B02H O00H B02N O00J -6.7(3) . . . . ?
B02H O00H B02N O019 175.3(2) . . . . ?
B02H O00L B02D O00J 3.4(3) . . . . ?
B02H O00L B02D O00O -178.9(2) . . . . ?
B02I O00C B02K O006 -101.0(2) . . . . ?
B02I O00C B02K O007 19.3(3) . . . . ?
B02I O00C B02K O00D 137.4(2) . . . . ?
B02I O00E B02M O007 14.9(3) . . . . ?
B02I O00E B02M O012 -163.5(2) . . . . ?
C02J N01K C01P N01D 178.3(2) . . . . ?
C02J N01K C02B C029 -178.2(3) . . . . ?
B02K O006 B02P O00K -3.1(3) . . . . ?
B02K O006 B02P O018 175.6(2) . . . . ?
B02K O007 B02M O00E 0.1(3) . . . . ?
B02K O007 B02M O012 178.3(2) . . . . ?
B02K O00C B02I O00E -6.4(3) . . . . ?
B02K O00C B02I O00P 176.7(2) . . . . ?
B02K O00D B02F O00I -177.8(2) . . . . ?
B02K O00D B02F O00K -0.2(3) . . . . ?
B02L O00Q B02T O00R 11.4(3) . . . . ?
B02L O00Q B02T O014 -165.2(2) . . . . ?
B02L O00U B02E O004 140.1(2) . . . . ?
B02L O00U B02E O009 -98.0(2) . . . . ?
B02L O00U B02E O00R 21.1(3) . . . . ?
B02M O007 B02K O006 103.8(2) . . . . ?
B02M O007 B02K O00C -16.0(3) . . . . ?
B02M O007 B02K O00D -134.5(2) . . . . ?
B02M O00E B02I O00C -11.8(3) . . . . ?
B02M O00E B02I O00P 165.3(2) . . . . ?
B02N O00H B02H O003 141.9(2) . . . . ?
B02N O00H B02H O005 -96.6(2) . . . . ?
B02N O00H B02H O00L 22.8(3) . . . . ?
B02N O00J B02D O00L 15.3(3) . . . . ?
B02N O00J B02D O00O -162.6(2) . . . . ?
B02O O009 B02E O004 5.7(3) . . . . ?
B02O O009 B02E O00R 125.7(2) . . . . ?
B02O O009 B02E O00U -114.3(2) . . . . ?
B02O O00W B025 O004 7.8(3) . . . . ?
B02O O00W B025 O00V -170.4(2) . . . . ?
B02P O006 B02K O007 113.7(2) . . . . ?
B02P O006 B02K O00C -125.3(2) . . . . ?
B02P O006 B02K O00D -5.7(3) . . . . ?
B02P O00K B02F O00D -9.3(3) . . . . ?
B02P O00K B02F O00I 168.2(2) . . . . ?
C02Q N01M C023 C02V -0.1(3) . . . . ?
C02Q N01O C02V C023 1.0(3) . . . . ?
B02R O005 B02H O003 8.1(3) . . . . ?
B02R O005 B02H O00H -111.8(2) . . . . ?
B02R O005 B02H O00L 128.1(2) . . . . ?
B02R O00T B021 O003 3.0(3) . . . . ?
B02R O00T B021 O013 -175.8(2) . . . . ?
B02S O00G B02G O008 105.0(2) . . . . ?
B02S O00G B02G O00A -15.2(3) . . . . ?
B02S O00G B02G O00F -133.9(2) . . . . ?
B02S O00N B02A O00A -12.2(3) . . . . ?
B02S O00N B02A O00M 165.2(2) . . . . ?
B02T O00Q B02L O00U -14.7(3) . . . . ?
B02T O00Q B02L O00Y 163.6(2) . . . . ?
B02T O00R B02E O004 -143.5(2) . . . . ?
B02T O00R B02E O009 94.7(2) . . . . ?
B02T O00R B02E O00U -24.5(3) . . . . ?
B02U O008 B02G O00A -125.6(2) . . . . ?
B02U O008 B02G O00F -6.1(3) . . . . ?
B02U O008 B02G O00G 113.5(2) . . . . ?
B02U O00S B02C O00B 175.7(2) . . . . ?
B02U O00S B02C O00F -2.6(3) . . . . ?
C02V N01O C02Q N01M -1.1(3) . . . . ?
C02W N01O C02Q N01M 179.9(3) . . . . ?
C02W N01O C02V C023 180.0(3) . . . . ?
